data_4322634
loop_
_publ_author_name
'Peggy J. McKarns'
'T. Suren Lewkebandara'
'Glenn P. A. Yap'
'Louise M. Liable-Sands'
'Arnold L. Rheingold'
'Charles H. Winter'

_publ_section_title
;
 Adducts of Titanium Tetrachloride with Alkylselenium Compounds: Molecular
 Precursors to Titanium Diselenide Films
;
_journal_name_full 'Inorganic Chemistry'
_journal_page_first 418
_journal_page_last 424
_journal_paper_doi 10.1021/ic970945q
_journal_volume 37
_journal_year 1998
_chemical_formula_sum 'C4 H12 Cl4 Se2 Ti'
_chemical_formula_weight 407.76
_chemical_name_systematic
; 
 ? 
;
_space_group_IT_number 14
_symmetry_cell_setting monoclinic
_symmetry_space_group_name_Hall '-P 2yn'
_symmetry_space_group_name_H-M 'P 1 21/n 1'
_atom_sites_solution_hydrogens geom
_atom_sites_solution_primary direct
_atom_sites_solution_secondary difmap
_audit_creation_method SHELXL
_cell_angle_alpha 90.00
_cell_angle_beta 101.45
_cell_angle_gamma 90.00
_cell_formula_units_Z 4
_cell_length_a 6.419(8)
_cell_length_b 16.346(15)
_cell_length_c 13.021(18)
_cell_measurement_reflns_used 39
_cell_measurement_temperature 293(2)
_cell_measurement_theta_max 12.5
_cell_measurement_theta_min 10
_cell_volume 1339(3)
_computing_cell_refinement Siemens/XSCANS
_computing_data_collection Siemens/XSCANS
_computing_data_reduction Siemens/XSCANS
_computing_molecular_graphics XP-5.03
_computing_publication_material XCIF
_computing_structure_refinement 'SHELXL-5.03 (Sheldrick, 1994)'
_computing_structure_solution 'SHELXS-5.03 (Sheldrick, 1994)'
_diffrn_ambient_temperature 293(2)
_diffrn_measurement_device 'Siemens P4'
_diffrn_measurement_method 'omega scan'
_diffrn_radiation_monochromator graphite
_diffrn_radiation_source 'fine-focus sealed tube'
_diffrn_radiation_type MoK\a
_diffrn_radiation_wavelength 0.71073
_diffrn_reflns_av_R_equivalents 0.0432
_diffrn_reflns_av_sigmaI/netI 0.0727
_diffrn_reflns_limit_h_max 7
_diffrn_reflns_limit_h_min -7
_diffrn_reflns_limit_k_max 20
_diffrn_reflns_limit_k_min -1
_diffrn_reflns_limit_l_max 16
_diffrn_reflns_limit_l_min -1
_diffrn_reflns_number 2737
_diffrn_reflns_theta_max 26.00
_diffrn_reflns_theta_min 2.02
_diffrn_standards_decay_% <1
_diffrn_standards_interval_count 197
_diffrn_standards_number 3
_exptl_absorpt_coefficient_mu 6.824
_exptl_crystal_colour yellow
_exptl_crystal_density_diffrn 2.023
_exptl_crystal_description block
_exptl_crystal_F_000 776
_exptl_crystal_size_max 0.40
_exptl_crystal_size_mid 0.30
_exptl_crystal_size_min 0.20
_refine_diff_density_max 0.540
_refine_diff_density_min -0.567
_refine_diff_density_rms 0.122
_refine_ls_extinction_method none
_refine_ls_goodness_of_fit_all 1.034
_refine_ls_goodness_of_fit_obs 1.093
_refine_ls_hydrogen_treatment 'idealized contributions'
_refine_ls_matrix_type full
_refine_ls_number_parameters 100
_refine_ls_number_reflns 2622
_refine_ls_number_restraints 0
_refine_ls_restrained_S_all 1.182
_refine_ls_restrained_S_obs 1.093
_refine_ls_R_factor_all 0.1069
_refine_ls_R_factor_obs 0.0505
_refine_ls_shift/esd_max 0.000
_refine_ls_shift/esd_mean 0.000
_refine_ls_structure_factor_coef Fsqd
_refine_ls_weighting_details 'w=1/[\s^2^(Fo^2^)+(0.0391P)^2^+1.9685P] where P=(Fo^2^+2Fc^2^)/3'
_refine_ls_weighting_scheme calc
_refine_ls_wR_factor_all 0.1272
_refine_ls_wR_factor_obs 0.0912
_reflns_number_observed 1607
_reflns_number_total 2626
_reflns_observed_criterion >2sigma(I)
_cod_data_source_file ic970945q_1.cif
_cod_data_source_block winn
_cod_depositor_comments
;
The following automatic conversions were performed:

'_refine_ls_weighting_scheme' value 'calc
w=1/[\s^2^(Fo^2^)+(0.0391P)^2^+1.9685P] where P=(Fo^2^+2Fc^2^)/3' was
changed to 'calc'. New tag '_refine_ls_weighting_details' was
created. The value of the new tag was set to
'w=1/[\s^2^(Fo^2^)+(0.0391P)^2^+1.9685P] where P=(Fo^2^+2Fc^2^)/3'.

Automatic conversion script
Id: cif_fix_values 3143 2015-03-26 13:38:13Z robertas 
;
_cod_original_cell_volume 1339.0(28)
_cod_database_code 4322634

loop_
_symmetry_equiv_pos_as_xyz
'x, y, z'
'-x+1/2, y+1/2, -z+1/2'
'-x, -y, -z'
'x-1/2, -y-1/2, z-1/2'

loop_
_atom_site_aniso_label
_atom_site_aniso_U_11
_atom_site_aniso_U_22
_atom_site_aniso_U_33
_atom_site_aniso_U_23
_atom_site_aniso_U_13
_atom_site_aniso_U_12
Ti 0.0463(8) 0.0309(7) 0.0325(7) 0.0032(6) 0.0045(6) -0.0022(6)
Se1 0.0676(6) 0.0405(5) 0.0396(5) -0.0043(4) 0.0062(4) 0.0090(4)
Se2 0.0787(7) 0.0388(5) 0.0368(4) -0.0051(4) -0.0072(4) 0.0116(4)
Cl1 0.0697(14) 0.0439(11) 0.0482(12) -0.0002(9) 0.0230(10) -0.0110(11)
Cl2 0.0629(14) 0.0587(13) 0.0378(11) 0.0061(10) -0.0046(10) -0.0112(11)
Cl3 0.0700(15) 0.0318(10) 0.0644(14) 0.0010(10) 0.0129(11) 0.0072(10)
Cl4 0.0534(13) 0.0509(12) 0.0595(13) 0.0041(11) 0.0152(10) -0.0101(10)
C1 0.101(8) 0.044(5) 0.082(7) -0.019(5) 0.042(6) -0.022(5)
C2 0.099(8) 0.070(6) 0.069(7) -0.022(5) 0.050(6) -0.008(6)
C3 0.087(7) 0.072(6) 0.039(5) -0.007(4) 0.018(5) -0.015(6)
C4 0.052(6) 0.101(8) 0.064(6) -0.027(6) -0.006(5) -0.011(6)

loop_
_atom_site_label
_atom_site_type_symbol
_atom_site_fract_x
_atom_site_fract_y
_atom_site_fract_z
_atom_site_U_iso_or_equiv
_atom_site_thermal_displace_type
_atom_site_occupancy
_atom_site_calc_flag
_atom_site_refinement_flags
_atom_site_disorder_group
Ti Ti 0.3910(2) -0.13146(8) 0.22796(10) 0.0370(3) Uani 1 d . .
Se1 Se 0.20521(15) 0.01970(5) 0.24729(6) 0.0498(3) Uani 1 d . .
Se2 Se 0.13452(15) -0.11353(5) 0.03383(6) 0.0540(3) Uani 1 d . .
Cl1 Cl 0.6051(3) -0.05192(12) 0.1455(2) 0.0524(5) Uani 1 d . .
Cl2 Cl 0.5872(3) -0.11433(13) 0.3901(2) 0.0552(6) Uani 1 d . .
Cl3 Cl 0.5061(4) -0.25310(11) 0.1808(2) 0.0555(6) Uani 1 d . .
Cl4 Cl 0.0965(3) -0.18002(13) 0.2778(2) 0.0541(5) Uani 1 d . .
C1 C 0.4425(16) 0.0895(5) 0.3067(8) 0.072(3) Uani 1 d . .
H1A H 0.3844(16) 0.1427(5) 0.3143(8) 0.080 Uiso 1 d R .
H1B H 0.5157(16) 0.0701(5) 0.3738(8) 0.080 Uiso 1 d R .
H1C H 0.5404(16) 0.0927(5) 0.2598(8) 0.080 Uiso 1 d R .
C2 C 0.0836(16) 0.0115(6) 0.3720(7) 0.075(3) Uani 1 d . .
H2A H 0.0156(16) 0.0617(6) 0.3848(7) 0.080 Uiso 1 d R .
H2B H -0.0185(16) -0.0321(6) 0.3630(7) 0.080 Uiso 1 d R .
H2C H 0.1961(16) -0.0005(6) 0.4305(7) 0.080 Uiso 1 d R .
C3 C 0.3044(15) -0.1572(6) -0.0604(6) 0.065(3) Uani 1 d . .
H3A H 0.2215(15) -0.1524(6) -0.1301(6) 0.080 Uiso 1 d R .
H3B H 0.4353(15) -0.1277(6) -0.0557(6) 0.080 Uiso 1 d R .
H3C H 0.3347(15) -0.2139(6) -0.0446(6) 0.080 Uiso 1 d R .
C4 C -0.0739(13) -0.1999(6) 0.0177(7) 0.075(3) Uani 1 d . .
H4A H -0.1662(13) -0.1953(6) -0.0497(7) 0.080 Uiso 1 d R .
H4B H -0.0017(13) -0.2516(6) 0.0227(7) 0.080 Uiso 1 d R .
H4C H -0.1563(13) -0.1963(6) 0.0715(7) 0.080 Uiso 1 d R .

loop_
_atom_type_symbol
_atom_type_description
_atom_type_scat_dispersion_real
_atom_type_scat_dispersion_imag
_atom_type_scat_source
C C 0.0033 0.0016 'International Tables Vol C Tables 4.2.6.8 and 6.1.1.4'
H H 0.0000 0.0000 'International Tables Vol C Tables 4.2.6.8 and 6.1.1.4'
Cl Cl 0.1484 0.1585 'International Tables Vol C Tables 4.2.6.8 and 6.1.1.4'
Ti Ti 0.2776 0.4457 'International Tables Vol C Tables 4.2.6.8 and 6.1.1.4'
Se Se -0.0929 2.2259 'International Tables Vol C Tables 4.2.6.8 and 6.1.1.4'

loop_
_geom_angle_atom_site_label_1
_geom_angle_atom_site_label_2
_geom_angle_atom_site_label_3
_geom_angle
_geom_angle_site_symmetry_1
_geom_angle_site_symmetry_3
_geom_angle_publ_flag
Cl3 Ti Cl2 102.30(10) . . ?
Cl3 Ti Cl4 96.12(11) . . ?
Cl2 Ti Cl4 96.82(12) . . ?
Cl3 Ti Cl1 96.49(11) . . ?
Cl2 Ti Cl1 95.30(12) . . ?
Cl4 Ti Cl1 160.23(10) . . ?
Cl3 Ti Se2 90.72(9) . . ?
Cl2 Ti Se2 166.45(8) . . ?
Cl4 Ti Se2 85.34(11) . . ?
Cl1 Ti Se2 79.34(11) . . ?
Cl3 Ti Se1 169.09(8) . . ?
Cl2 Ti Se1 88.55(8) . . ?
Cl4 Ti Se1 83.55(9) . . ?
Cl1 Ti Se1 81.19(9) . . ?
Se2 Ti Se1 78.37(6) . . ?
C1 Se1 C2 97.0(4) . . ?
C1 Se1 Ti 104.0(3) . . ?
C2 Se1 Ti 105.4(3) . . ?
C4 Se2 C3 97.3(4) . . ?
C4 Se2 Ti 107.4(3) . . ?
C3 Se2 Ti 103.6(3) . . ?

loop_
_geom_bond_atom_site_label_1
_geom_bond_atom_site_label_2
_geom_bond_distance
_geom_bond_site_symmetry_2
_geom_bond_publ_flag
Ti Cl3 2.248(3) . ?
Ti Cl2 2.250(3) . ?
Ti Cl4 2.261(3) . ?
Ti Cl1 2.306(3) . ?
Ti Se2 2.745(3) . ?
Ti Se1 2.777(3) . ?
Se1 C1 1.937(9) . ?
Se1 C2 1.941(8) . ?
Se2 C4 1.928(9) . ?
Se2 C3 1.934(8) . ?
